data_4343274
loop_
_publ_author_name
'Zhang, Shaoguang'
'Bullock, R. Morris'

_publ_section_title
;
 Molybdenum Hydride and Dihydride Complexes Bearing Diphosphine Ligands
 with a Pendant Amine: Formation of Complexes with Bound Amines.
;
_journal_issue 13
_journal_name_full 'Inorganic chemistry'
_journal_page_first 6397
_journal_page_last 6409
_journal_paper_doi 10.1021/acs.inorgchem.5b00728
_journal_volume 54
_journal_year 2015
_chemical_formula_moiety 'C33 H33 Mo O P2, 2(C H2 Cl2), B C24 F20'
_chemical_formula_sum 'C59 H37 B Cl4 F20 Mo O P2'
_chemical_formula_weight 1452.37
_chemical_name_systematic
;
 ?
;
_space_group_crystal_system monoclinic
_space_group_IT_number 14
_space_group_name_Hall '-P 2ybc'
_space_group_name_H-M_alt 'P 1 21/c 1'
_symmetry_space_group_name_Hall '-P 2ybc'
_symmetry_space_group_name_H-M 'P 1 21/c 1'
_atom_sites_solution_hydrogens mixed
_audit_creation_date 2014-12-02
_audit_creation_method
;
Olex2 1.2
(compiled 2014.07.22 svn.r2960 for OlexSys, GUI svn.r4862)
;
_cell_angle_alpha 90
_cell_angle_beta 93.598(2)
_cell_angle_gamma 90
_cell_formula_units_Z 4
_cell_length_a 11.7870(6)
_cell_length_b 17.0199(8)
_cell_length_c 28.9129(13)
_cell_measurement_reflns_used 9962
_cell_measurement_temperature 100
_cell_volume 5788.9(5)
_computing_cell_refinement 'SAINT v8.34A (Bruker, 2013)'
_computing_data_reduction 'SAINT v8.34A (Bruker, 2013)'
_computing_molecular_graphics 'Olex2 (Dolomanov et al., 2009)'
_computing_publication_material 'Olex2 (Dolomanov et al., 2009)'
_computing_structure_refinement 'ShelXL (Sheldrick, 2008)'
_diffrn_ambient_temperature 100
_diffrn_measured_fraction_theta_full 1.000
_diffrn_measured_fraction_theta_max 0.996
_diffrn_measurement_device_type 'Bruker APEX-II CCD'
_diffrn_measurement_method '\f and \w scans'
_diffrn_radiation_type MoK\a
_diffrn_radiation_wavelength 0.71073
_diffrn_reflns_av_R_equivalents 0.0735
_diffrn_reflns_av_unetI/netI 0.0644
_diffrn_reflns_laue_measured_fraction_full 1.000
_diffrn_reflns_laue_measured_fraction_max 0.996
_diffrn_reflns_limit_h_max 15
_diffrn_reflns_limit_h_min -15
_diffrn_reflns_limit_k_max 22
_diffrn_reflns_limit_k_min -22
_diffrn_reflns_limit_l_max 38
_diffrn_reflns_limit_l_min -38
_diffrn_reflns_number 101941
_diffrn_reflns_point_group_measured_fraction_full 1.000
_diffrn_reflns_point_group_measured_fraction_max 0.996
_diffrn_reflns_theta_full 25.242
_diffrn_reflns_theta_max 28.417
_diffrn_reflns_theta_min 1.389
_diffrn_standards_number 0
_exptl_absorpt_coefficient_mu 0.574
_exptl_absorpt_correction_T_max 0.7457
_exptl_absorpt_correction_T_min 0.6362
_exptl_absorpt_correction_type multi-scan
_exptl_absorpt_process_details
;
SADABS-2012/1 (Bruker,2012) was used for absorption correction.
wR2(int) was 0.1072 before and 0.0510 after correction.
The Ratio of minimum to maximum transmission is 0.8532.
The \l/2 correction factor is 0.0015.
;
_exptl_crystal_colour 'clear light orange'
_exptl_crystal_colour_lustre clear
_exptl_crystal_colour_modifier light
_exptl_crystal_colour_primary orange
_exptl_crystal_density_diffrn 1.666
_exptl_crystal_description plate
_exptl_crystal_F_000 2896
_exptl_crystal_size_max 0.29
_exptl_crystal_size_mid 0.263
_exptl_crystal_size_min 0.095
_refine_diff_density_max 1.106
_refine_diff_density_min -1.669
_refine_diff_density_rms 0.120
_refine_ls_extinction_method none
_refine_ls_goodness_of_fit_ref 1.038
_refine_ls_hydrogen_treatment mixed
_refine_ls_matrix_type full
_refine_ls_number_parameters 801
_refine_ls_number_reflns 14504
_refine_ls_number_restraints 2
_refine_ls_restrained_S_all 1.038
_refine_ls_R_factor_all 0.0988
_refine_ls_R_factor_gt 0.0591
_refine_ls_shift/su_max 0.001
_refine_ls_shift/su_mean 0.000
_refine_ls_structure_factor_coef Fsqd
_refine_ls_weighting_details 'w=1/[\s^2^(Fo^2^)+(0.0760P)^2^+14.2886P] where P=(Fo^2^+2Fc^2^)/3'
_refine_ls_weighting_scheme calc
_refine_ls_wR_factor_gt 0.1461
_refine_ls_wR_factor_ref 0.1649
_reflns_Friedel_coverage 0.000
_reflns_number_gt 10028
_reflns_number_total 14504
_reflns_threshold_expression 'I > 2\s(I)'
_cod_data_source_file ic5b00728_si_002.cif
_cod_data_source_block zhang019b
_cod_depositor_comments 'Adding full bibliography for 4343268--4343274.cif.'
_cod_database_code 4343274
_shelxl_version_number 2013-4
_shelx_space_group_comment
;
The symmetry employed for this shelxl refinement is uniquely defined
by the following loop, which should always be used as a source of
symmetry information in preference to the above space-group names.
They are only intended as comments.
;
_shelx_estimated_absorpt_t_max 0.948
_shelx_estimated_absorpt_t_min 0.851
_olex2_refinement_description
;
1. Fixed Uiso
 At 1.2 times of:
  All C(H) groups, All C(H,H) groups
2. Restrained distances
 Mo1-H2
 1.67 with sigma of 0.02
 C33-H2
 2.122 with sigma of 0.04
3.a Secondary CH2 refined with riding coordinates:
 C7(H7A,H7B), C8(H8A,H8B), C9(H9A,H9B), C58(H58A,H58B), C59(H59A,H59B)
3.b Aromatic/amide H refined with riding coordinates:
 C2(H7), C3(H3), C4(H4), C5(H5), C6(H6), C11(H11), C12(H12), C13(H13),
 C14(H14), C15(H15), C17(H17), C18(H18), C19(H19), C20(H20), C21(H21), C23(H23),
  C24(H24), C25(H25), C26(H26), C27(H27), C28(H28), C29(H29), C30(H30),
 C31(H31), C32(H32)
;
_olex2_submission_special_instructions 'No special instructions were received'

loop_
_space_group_symop_operation_xyz
'x, y, z'
'-x, y+1/2, -z+1/2'
'-x, -y, -z'
'x, -y-1/2, z-1/2'

loop_
_atom_site_label
_atom_site_type_symbol
_atom_site_fract_x
_atom_site_fract_y
_atom_site_fract_z
_atom_site_U_iso_or_equiv
_atom_site_adp_type
_atom_site_occupancy
_atom_site_site_symmetry_order
_atom_site_calc_flag
_atom_site_refinement_flags_posn
Mo1 Mo 0.53022(3) 0.12009(2) 0.31494(2) 0.01579(9) Uani 1 1 d D
Cl1 Cl -0.00092(19) 0.40568(12) 0.47046(6) 0.0767(5) Uani 1 1 d .
Cl2 Cl 0.0289(3) 0.41107(18) 0.37267(7) 0.1454(15) Uani 1 1 d .
Cl3 Cl 0.42401(14) 0.61172(9) 0.37670(6) 0.0586(4) Uani 1 1 d .
Cl4 Cl 0.22237(19) 0.59450(18) 0.42795(8) 0.1037(8) Uani 1 1 d .
P1 P 0.44129(8) 0.07803(6) 0.38613(3) 0.0154(2) Uani 1 1 d .
P2 P 0.68208(8) 0.18532(6) 0.36445(3) 0.01377(19) Uani 1 1 d .
O1 O 0.2890(3) 0.17077(19) 0.27692(11) 0.0320(7) Uani 1 1 d .
F3 F 0.5253(3) 0.6857(2) 0.52228(10) 0.0477(8) Uani 1 1 d .
F18 F 0.9659(2) 0.48403(16) 0.26053(10) 0.0405(7) Uani 1 1 d .
F8 F 0.6141(2) 0.88709(15) 0.20284(9) 0.0353(6) Uani 1 1 d .
F7 F 0.4759(2) 0.82048(15) 0.26454(9) 0.0305(6) Uani 1 1 d .
F6 F 0.56233(19) 0.75695(15) 0.34204(8) 0.0258(5) Uani 1 1 d .
F10 F 0.93192(19) 0.82935(14) 0.30139(8) 0.0235(5) Uani 1 1 d .
F9 F 0.8408(2) 0.89063(15) 0.22271(8) 0.0330(6) Uani 1 1 d .
F11 F 0.8466(2) 0.92737(13) 0.36998(8) 0.0243(5) Uani 1 1 d .
F12 F 0.9930(2) 1.00851(13) 0.42312(9) 0.0290(6) Uani 1 1 d .
F13 F 1.1453(2) 0.93579(15) 0.48332(8) 0.0301(6) Uani 1 1 d .
F14 F 1.1450(2) 0.77601(15) 0.48899(9) 0.0346(6) Uani 1 1 d .
F15 F 0.9938(2) 0.69192(13) 0.43766(8) 0.0250(5) Uani 1 1 d .
F1 F 0.7993(2) 0.59276(14) 0.42589(8) 0.0271(5) Uani 1 1 d .
F4 F 0.5284(2) 0.82917(19) 0.47945(9) 0.0405(7) Uani 1 1 d .
F5 F 0.6650(2) 0.85436(14) 0.41189(8) 0.0264(5) Uani 1 1 d .
F20 F 0.68318(18) 0.61755(14) 0.33473(8) 0.0239(5) Uani 1 1 d .
F19 F 0.7450(2) 0.50044(15) 0.28128(9) 0.0331(6) Uani 1 1 d .
F17 F 1.1241(2) 0.58763(17) 0.29672(11) 0.0391(7) Uani 1 1 d .
F16 F 1.06469(19) 0.70600(14) 0.34858(9) 0.0256(5) Uani 1 1 d .
F2 F 0.6671(3) 0.57013(17) 0.49554(9) 0.0443(8) Uani 1 1 d .
C1 C 0.3352(3) 0.1403(2) 0.41209(14) 0.0198(8) Uani 1 1 d .
C2 C 0.3182(4) 0.2191(3) 0.40030(15) 0.0264(9) Uani 1 1 d .
H7 H 0.3642 0.2438 0.3787 0.032 Uiso 1 1 calc R
C3 C 0.2323(4) 0.2612(3) 0.42073(17) 0.0364(12) Uani 1 1 d .
H3 H 0.2199 0.3148 0.4129 0.044 Uiso 1 1 calc R
C4 C 0.1657(4) 0.2255(3) 0.45208(17) 0.0388(12) Uani 1 1 d .
H4 H 0.1071 0.2545 0.4654 0.047 Uiso 1 1 calc R
C5 C 0.1833(4) 0.1488(3) 0.46407(17) 0.0368(12) Uani 1 1 d .
H5 H 0.1378 0.1249 0.4861 0.044 Uiso 1 1 calc R
C6 C 0.2676(4) 0.1054(3) 0.44416(15) 0.0281(10) Uani 1 1 d .
H6 H 0.2791 0.0518 0.4525 0.034 Uiso 1 1 calc R
C7 C 0.5404(3) 0.0542(2) 0.43543(14) 0.0194(8) Uani 1 1 d .
H7A H 0.4964 0.0409 0.4624 0.023 Uiso 1 1 calc R
H7B H 0.5849 0.0072 0.4277 0.023 Uiso 1 1 calc R
C8 C 0.6228(3) 0.1215(2) 0.44892(13) 0.0184(8) Uani 1 1 d .
H8A H 0.5794 0.1713 0.4488 0.022 Uiso 1 1 calc R
H8B H 0.6547 0.1125 0.4810 0.022 Uiso 1 1 calc R
C9 C 0.7208(3) 0.1307(2) 0.41721(13) 0.0162(7) Uani 1 1 d .
H9A H 0.7479 0.0779 0.4087 0.019 Uiso 1 1 calc R
H9B H 0.7844 0.1580 0.4344 0.019 Uiso 1 1 calc R
C10 C 0.8154(3) 0.1967(2) 0.33624(13) 0.0165(8) Uani 1 1 d .
C11 C 0.8158(4) 0.2440(3) 0.29737(15) 0.0304(10) Uani 1 1 d .
H11 H 0.7476 0.2689 0.2859 0.036 Uiso 1 1 calc R
C12 C 0.9153(4) 0.2554(3) 0.27493(17) 0.0391(12) Uani 1 1 d .
H12 H 0.9149 0.2883 0.2484 0.047 Uiso 1 1 calc R
C13 C 1.0143(4) 0.2192(3) 0.29107(17) 0.0321(11) Uani 1 1 d .
H13 H 1.0823 0.2267 0.2756 0.038 Uiso 1 1 calc R
C14 C 1.0144(4) 0.1722(3) 0.32950(18) 0.0344(11) Uani 1 1 d .
H14 H 1.0828 0.1470 0.3406 0.041 Uiso 1 1 calc R
C15 C 0.9154(4) 0.1609(3) 0.35240(16) 0.0291(10) Uani 1 1 d .
H15 H 0.9166 0.1285 0.3792 0.035 Uiso 1 1 calc R
C16 C 0.6568(3) 0.2854(2) 0.38373(13) 0.0165(7) Uani 1 1 d .
C17 C 0.7074(4) 0.3145(3) 0.42509(16) 0.0312(10) Uani 1 1 d .
H17 H 0.7532 0.2809 0.4447 0.037 Uiso 1 1 calc R
C18 C 0.6916(5) 0.3922(3) 0.43783(17) 0.0359(11) Uani 1 1 d .
H18 H 0.7251 0.4108 0.4665 0.043 Uiso 1 1 calc R
C19 C 0.6286(4) 0.4421(3) 0.40961(17) 0.0305(10) Uani 1 1 d .
H19 H 0.6182 0.4952 0.4185 0.037 Uiso 1 1 calc R
C20 C 0.5804(4) 0.4146(3) 0.36821(19) 0.0382(12) Uani 1 1 d .
H20 H 0.5375 0.4492 0.3481 0.046 Uiso 1 1 calc R
C21 C 0.5936(4) 0.3370(3) 0.35549(16) 0.0315(11) Uani 1 1 d .
H21 H 0.5588 0.3188 0.3269 0.038 Uiso 1 1 calc R
C22 C 0.3589(3) -0.0118(2) 0.37555(14) 0.0225(9) Uani 1 1 d .
C23 C 0.2581(4) -0.0074(3) 0.34808(16) 0.0290(10) Uani 1 1 d .
H23 H 0.2326 0.0421 0.3364 0.035 Uiso 1 1 calc R
C24 C 0.1944(4) -0.0738(3) 0.33751(17) 0.0384(12) Uani 1 1 d .
H24 H 0.1253 -0.0699 0.3189 0.046 Uiso 1 1 calc R
C25 C 0.2316(5) -0.1453(3) 0.3541(2) 0.0471(15) Uani 1 1 d .
H25 H 0.1886 -0.1912 0.3464 0.056 Uiso 1 1 calc R
C26 C 0.3301(5) -0.1514(3) 0.3816(2) 0.0482(15) Uani 1 1 d .
H26 H 0.3547 -0.2012 0.3932 0.058 Uiso 1 1 calc R
C27 C 0.3938(4) -0.0846(3) 0.39263(19) 0.0341(11) Uani 1 1 d .
H27 H 0.4618 -0.0888 0.4120 0.041 Uiso 1 1 calc R
C28 C 0.6818(3) 0.0365(2) 0.29878(15) 0.0241(9) Uani 1 1 d .
H28 H 0.7556 0.0405 0.3138 0.029 Uiso 1 1 calc R
C29 C 0.5915(3) -0.0100(2) 0.31378(14) 0.0221(9) Uani 1 1 d .
H29 H 0.5937 -0.0422 0.3406 0.027 Uiso 1 1 calc R
C30 C 0.4967(4) 0.0004(2) 0.28129(15) 0.0242(9) Uani 1 1 d .
H30 H 0.4243 -0.0239 0.2825 0.029 Uiso 1 1 calc R
C31 C 0.5303(4) 0.0538(3) 0.24669(14) 0.0251(9) Uani 1 1 d .
H31 H 0.4840 0.0713 0.2207 0.030 Uiso 1 1 calc R
C32 C 0.6434(4) 0.0761(3) 0.25766(15) 0.0269(9) Uani 1 1 d .
H32 H 0.6867 0.1116 0.2405 0.032 Uiso 1 1 calc R
C33 C 0.3773(4) 0.1518(2) 0.29097(14) 0.0237(9) Uani 1 1 d D
C34 C 0.5934(4) 0.6984(3) 0.48722(15) 0.0318(11) Uani 1 1 d .
C35 C 0.6639(4) 0.6400(3) 0.47366(15) 0.0307(11) Uani 1 1 d .
C36 C 0.7326(4) 0.6537(2) 0.43705(14) 0.0223(9) Uani 1 1 d .
C37 C 0.7357(3) 0.7241(2) 0.41315(13) 0.0180(8) Uani 1 1 d .
C38 C 0.8702(3) 0.6687(2) 0.34573(12) 0.0152(7) Uani 1 1 d .
C39 C 0.9815(3) 0.6560(2) 0.33391(14) 0.0194(8) Uani 1 1 d .
C40 C 1.0150(3) 0.5953(3) 0.30624(15) 0.0243(9) Uani 1 1 d .
C41 C 0.9365(4) 0.5427(3) 0.28827(15) 0.0269(9) Uani 1 1 d .
C42 C 0.6578(4) 0.8546(2) 0.24276(14) 0.0247(9) Uani 1 1 d .
C43 C 0.5894(3) 0.8206(2) 0.27315(14) 0.0225(9) Uani 1 1 d .
C44 C 0.6367(3) 0.7892(2) 0.31435(14) 0.0214(8) Uani 1 1 d .
C45 C 0.7530(3) 0.7908(2) 0.32645(13) 0.0173(8) Uani 1 1 d .
C46 C 0.8177(3) 0.8256(2) 0.29373(13) 0.0193(8) Uani 1 1 d .
C47 C 0.7737(4) 0.8575(2) 0.25259(14) 0.0235(9) Uani 1 1 d .
C48 C 0.9145(3) 0.8032(2) 0.39904(13) 0.0155(7) Uani 1 1 d .
C49 C 0.9190(3) 0.8850(2) 0.39845(13) 0.0177(8) Uani 1 1 d .
C50 C 0.9945(3) 0.9297(2) 0.42574(13) 0.0184(8) Uani 1 1 d .
C51 C 1.0709(3) 0.8932(2) 0.45666(14) 0.0208(8) Uani 1 1 d .
C52 C 1.0701(3) 0.8129(2) 0.45915(14) 0.0209(8) Uani 1 1 d .
C53 C 0.9925(3) 0.7706(2) 0.43186(13) 0.0183(8) Uani 1 1 d .
C54 C 0.5951(4) 0.7697(3) 0.46566(15) 0.0280(10) Uani 1 1 d .
C55 C 0.6661(3) 0.7814(3) 0.43041(13) 0.0214(8) Uani 1 1 d .
C56 C 0.7945(3) 0.6124(2) 0.32687(13) 0.0176(8) Uani 1 1 d .
C57 C 0.8244(3) 0.5510(2) 0.29887(14) 0.0222(8) Uani 1 1 d .
C58 C -0.0276(6) 0.4590(4) 0.4187(2) 0.0655(19) Uani 1 1 d .
H58A H -0.1106 0.4653 0.4124 0.079 Uiso 1 1 calc R
H58B H 0.0065 0.5120 0.4222 0.079 Uiso 1 1 calc R
C59 C 0.3204(7) 0.5467(5) 0.3971(3) 0.091(3) Uani 1 1 d .
H59A H 0.2810 0.5197 0.3704 0.109 Uiso 1 1 calc R
H59B H 0.3589 0.5062 0.4171 0.109 Uiso 1 1 calc R
B1 B 0.8189(4) 0.7464(3) 0.37150(15) 0.0162(8) Uani 1 1 d .
H1 H 0.568(5) 0.198(3) 0.2813(19) 0.053(16) Uiso 1 1 d .
H2 H 0.485(4) 0.202(2) 0.3404(19) 0.09(2) Uiso 1 1 d D

loop_
_atom_site_aniso_label
_atom_site_aniso_U_11
_atom_site_aniso_U_22
_atom_site_aniso_U_33
_atom_site_aniso_U_23
_atom_site_aniso_U_13
_atom_site_aniso_U_12
Mo1 0.01408(16) 0.01786(16) 0.01535(16) -0.00006(13) 0.00031(11) -0.00242(13)
Cl1 0.0998(15) 0.0718(12) 0.0586(10) 0.0036(9) 0.0057(10) 0.0247(11)
Cl2 0.232(3) 0.151(2) 0.0568(12) 0.0334(14) 0.0326(16) 0.143(3)
Cl3 0.0590(9) 0.0512(9) 0.0671(10) 0.0006(7) 0.0156(8) -0.0032(7)
Cl4 0.0706(13) 0.165(2) 0.0777(14) 0.0265(14) 0.0257(11) 0.0367(14)
P1 0.0128(5) 0.0153(5) 0.0184(5) -0.0001(4) 0.0033(4) 0.0003(4)
P2 0.0118(4) 0.0165(5) 0.0130(4) 0.0010(4) 0.0005(3) 0.0004(3)
O1 0.0281(18) 0.0335(18) 0.0341(18) 0.0031(14) -0.0009(14) 0.0018(14)
F3 0.0451(18) 0.070(2) 0.0313(15) -0.0092(15) 0.0236(13) -0.0213(16)
F18 0.0360(16) 0.0354(16) 0.0505(18) -0.0231(13) 0.0051(13) 0.0116(12)
F8 0.0446(16) 0.0316(14) 0.0273(14) 0.0058(11) -0.0163(12) 0.0001(12)
F7 0.0213(13) 0.0333(14) 0.0354(14) -0.0060(11) -0.0103(11) 0.0061(10)
F6 0.0151(11) 0.0373(14) 0.0249(13) -0.0047(11) 0.0016(10) -0.0009(10)
F10 0.0203(12) 0.0305(13) 0.0202(12) 0.0010(10) 0.0044(9) -0.0038(10)
F9 0.0426(16) 0.0362(15) 0.0202(12) 0.0069(11) 0.0002(11) -0.0091(12)
F11 0.0288(13) 0.0186(12) 0.0240(12) -0.0003(10) -0.0113(10) 0.0048(10)
F12 0.0384(15) 0.0157(12) 0.0315(14) -0.0016(10) -0.0094(11) -0.0041(10)
F13 0.0299(14) 0.0297(14) 0.0290(13) -0.0027(11) -0.0127(11) -0.0096(11)
F14 0.0369(15) 0.0312(14) 0.0323(14) 0.0057(11) -0.0241(12) 0.0003(11)
F15 0.0305(13) 0.0185(12) 0.0249(12) 0.0059(10) -0.0078(10) -0.0016(10)
F1 0.0376(15) 0.0188(12) 0.0254(13) 0.0000(10) 0.0070(11) -0.0051(10)
F4 0.0329(15) 0.063(2) 0.0266(14) -0.0128(13) 0.0122(12) 0.0102(14)
F5 0.0267(13) 0.0289(13) 0.0236(12) -0.0051(10) 0.0024(10) 0.0081(10)
F20 0.0116(11) 0.0305(13) 0.0296(13) -0.0129(11) 0.0013(9) -0.0022(9)
F19 0.0262(14) 0.0308(14) 0.0413(16) -0.0182(12) -0.0052(12) -0.0017(11)
F17 0.0185(13) 0.0432(16) 0.0572(18) -0.0108(14) 0.0142(12) 0.0059(11)
F16 0.0132(11) 0.0277(13) 0.0363(14) -0.0032(11) 0.0042(10) -0.0051(9)
F2 0.067(2) 0.0364(16) 0.0312(15) 0.0005(12) 0.0187(14) -0.0237(15)
C1 0.0156(19) 0.024(2) 0.0193(19) -0.0058(16) -0.0011(15) 0.0022(15)
C2 0.025(2) 0.027(2) 0.027(2) -0.0037(18) 0.0018(18) 0.0060(17)
C3 0.034(3) 0.036(3) 0.039(3) -0.012(2) -0.002(2) 0.018(2)
C4 0.023(2) 0.058(3) 0.036(3) -0.019(2) 0.005(2) 0.012(2)
C5 0.026(2) 0.054(3) 0.032(3) -0.015(2) 0.011(2) -0.002(2)
C6 0.023(2) 0.037(3) 0.026(2) -0.0069(19) 0.0097(18) -0.0042(18)
C7 0.0174(19) 0.020(2) 0.0207(19) 0.0057(16) 0.0040(15) 0.0002(15)
C8 0.0162(18) 0.027(2) 0.0120(17) 0.0031(16) 0.0008(14) 0.0039(16)
C9 0.0142(18) 0.0197(19) 0.0148(17) 0.0017(15) 0.0002(14) 0.0005(14)
C10 0.0136(18) 0.0200(19) 0.0162(18) -0.0037(15) 0.0034(14) -0.0036(14)
C11 0.021(2) 0.043(3) 0.029(2) 0.017(2) 0.0077(18) 0.0042(19)
C12 0.031(3) 0.054(3) 0.033(3) 0.017(2) 0.012(2) 0.001(2)
C13 0.018(2) 0.043(3) 0.037(3) 0.000(2) 0.0160(19) -0.0058(19)
C14 0.015(2) 0.044(3) 0.044(3) 0.005(2) 0.0042(19) 0.0044(19)
C15 0.018(2) 0.035(3) 0.034(2) 0.011(2) 0.0061(18) 0.0074(18)
C16 0.0149(18) 0.0160(18) 0.0187(19) -0.0021(15) 0.0022(15) -0.0007(14)
C17 0.041(3) 0.024(2) 0.027(2) -0.0001(18) -0.013(2) -0.0003(19)
C18 0.048(3) 0.028(3) 0.030(2) -0.009(2) -0.009(2) -0.008(2)
C19 0.033(3) 0.019(2) 0.040(3) -0.0089(19) 0.002(2) -0.0034(18)
C20 0.041(3) 0.022(2) 0.049(3) -0.005(2) -0.018(2) 0.003(2)
C21 0.039(3) 0.023(2) 0.030(2) -0.0062(18) -0.016(2) 0.0024(19)
C22 0.020(2) 0.023(2) 0.025(2) -0.0029(17) 0.0121(17) -0.0056(16)
C23 0.027(2) 0.031(2) 0.029(2) -0.0025(19) 0.0034(19) -0.0076(18)
C24 0.031(3) 0.049(3) 0.035(3) -0.006(2) 0.009(2) -0.021(2)
C25 0.052(4) 0.034(3) 0.057(4) -0.016(3) 0.023(3) -0.026(3)
C26 0.044(3) 0.020(2) 0.083(4) -0.002(3) 0.023(3) -0.006(2)
C27 0.027(2) 0.020(2) 0.056(3) 0.003(2) 0.013(2) -0.0012(18)
C28 0.017(2) 0.025(2) 0.030(2) -0.0081(18) 0.0041(17) 0.0038(16)
C29 0.025(2) 0.019(2) 0.022(2) -0.0052(16) 0.0008(17) 0.0072(16)
C30 0.021(2) 0.024(2) 0.028(2) -0.0095(17) 0.0024(17) 0.0007(16)
C31 0.022(2) 0.035(2) 0.019(2) -0.0070(18) 0.0043(17) 0.0023(17)
C32 0.021(2) 0.034(2) 0.027(2) -0.0056(19) 0.0097(18) 0.0015(18)
C33 0.027(2) 0.021(2) 0.023(2) 0.0005(17) 0.0048(18) 0.0008(17)
C34 0.030(2) 0.047(3) 0.019(2) -0.011(2) 0.0109(18) -0.017(2)
C35 0.041(3) 0.034(3) 0.018(2) -0.0024(18) 0.0046(19) -0.019(2)
C36 0.025(2) 0.023(2) 0.018(2) -0.0063(16) 0.0017(16) -0.0090(17)
C37 0.0137(18) 0.025(2) 0.0157(18) -0.0074(15) -0.0002(14) -0.0046(15)
C38 0.0151(18) 0.0193(19) 0.0112(17) 0.0016(14) 0.0017(14) -0.0007(14)
C39 0.0148(19) 0.021(2) 0.023(2) 0.0005(16) 0.0003(15) -0.0038(15)
C40 0.016(2) 0.029(2) 0.029(2) -0.0021(17) 0.0054(17) 0.0041(16)
C41 0.031(2) 0.022(2) 0.028(2) -0.0075(17) 0.0029(18) 0.0087(17)
C42 0.034(2) 0.0181(19) 0.021(2) -0.0032(16) -0.0100(18) 0.0044(17)
C43 0.019(2) 0.023(2) 0.025(2) -0.0091(17) -0.0065(16) 0.0023(16)
C44 0.023(2) 0.021(2) 0.020(2) -0.0056(16) -0.0011(16) 0.0010(16)
C45 0.0182(19) 0.0177(19) 0.0156(18) -0.0051(15) -0.0004(15) 0.0012(14)
C46 0.020(2) 0.0189(19) 0.0181(19) -0.0056(15) -0.0024(15) 0.0014(15)
C47 0.033(2) 0.019(2) 0.019(2) -0.0003(16) 0.0018(17) -0.0037(17)
C48 0.0139(18) 0.0186(18) 0.0141(17) 0.0010(14) 0.0012(14) -0.0011(14)
C49 0.0166(18) 0.022(2) 0.0140(17) 0.0003(15) -0.0006(14) 0.0037(15)
C50 0.0193(19) 0.0171(19) 0.0187(19) -0.0004(15) 0.0019(15) -0.0012(15)
C51 0.0180(19) 0.027(2) 0.0174(19) -0.0013(16) -0.0025(15) -0.0066(16)
C52 0.018(2) 0.025(2) 0.0184(19) 0.0040(16) -0.0039(15) 0.0015(16)
C53 0.022(2) 0.0151(18) 0.0173(19) 0.0010(15) -0.0011(15) -0.0018(15)
C54 0.020(2) 0.043(3) 0.022(2) -0.0141(19) 0.0046(17) -0.0013(18)
C55 0.020(2) 0.029(2) 0.0141(19) -0.0046(16) -0.0009(15) -0.0011(16)
C56 0.0144(18) 0.022(2) 0.0158(18) -0.0015(15) -0.0010(14) 0.0017(15)
C57 0.022(2) 0.019(2) 0.024(2) -0.0063(16) -0.0031(17) 0.0000(16)
C58 0.076(5) 0.049(4) 0.074(5) 0.015(3) 0.022(4) 0.025(3)
C59 0.066(5) 0.088(6) 0.124(7) 0.040(5) 0.041(5) 0.016(4)
B1 0.015(2) 0.018(2) 0.015(2) -0.0015(16) 0.0005(16) -0.0001(16)

loop_
_atom_type_symbol
_atom_type_description
_atom_type_scat_dispersion_real
_atom_type_scat_dispersion_imag
_atom_type_scat_source
C C 0.0033 0.0016 'International Tables Vol C Tables 4.2.6.8 and 6.1.1.4'
H H 0.0000 0.0000 'International Tables Vol C Tables 4.2.6.8 and 6.1.1.4'
B B 0.0013 0.0007 'International Tables Vol C Tables 4.2.6.8 and 6.1.1.4'
Cl Cl 0.1484 0.1585 'International Tables Vol C Tables 4.2.6.8 and 6.1.1.4'
F F 0.0171 0.0103 'International Tables Vol C Tables 4.2.6.8 and 6.1.1.4'
Mo Mo -1.6832 0.6857 'International Tables Vol C Tables 4.2.6.8 and 6.1.1.4'
O O 0.0106 0.0060 'International Tables Vol C Tables 4.2.6.8 and 6.1.1.4'
P P 0.1023 0.0942 'International Tables Vol C Tables 4.2.6.8 and 6.1.1.4'

loop_
_geom_angle_atom_site_label_1
_geom_angle_atom_site_label_2
_geom_angle_atom_site_label_3
_geom_angle
P1 Mo1 P2 88.72(3)
P1 Mo1 H1 146.1(19)
P1 Mo1 H2 73(2)
P2 Mo1 H1 77.2(19)
P2 Mo1 H2 67.1(14)
C28 Mo1 P1 110.91(11)
C28 Mo1 P2 81.72(11)
C28 Mo1 H1 97.5(19)
C28 Mo1 H2 148.6(15)
C29 Mo1 P1 83.39(11)
C29 Mo1 P2 102.74(10)
C29 Mo1 C28 35.20(15)
C29 Mo1 H1 129.5(19)
C29 Mo1 H2 154(2)
C30 Mo1 P1 91.45(11)
C30 Mo1 P2 138.11(11)
C30 Mo1 C28 59.26(15)
C30 Mo1 C29 35.97(15)
C30 Mo1 C32 59.90(16)
C30 Mo1 H1 119.6(19)
C30 Mo1 H2 151.5(17)
C31 Mo1 P1 127.01(12)
C31 Mo1 P2 133.07(11)
C31 Mo1 C28 59.06(15)
C31 Mo1 C29 59.91(15)
C31 Mo1 C30 36.49(16)
C31 Mo1 C32 35.61(15)
C31 Mo1 H1 83.1(19)
C31 Mo1 H2 144.2(18)
C32 Mo1 P1 142.65(12)
C32 Mo1 P2 97.46(11)
C32 Mo1 C28 35.29(15)
C32 Mo1 C29 59.29(16)
C32 Mo1 H1 70.6(19)
C32 Mo1 H2 143(2)
C33 Mo1 P1 86.90(12)
C33 Mo1 P2 133.81(13)
C33 Mo1 C28 141.89(16)
C33 Mo1 C29 122.29(16)
C33 Mo1 C30 87.98(16)
C33 Mo1 C31 83.14(16)
C33 Mo1 C32 113.17(16)
C33 Mo1 H1 81.4(19)
C33 Mo1 H2 67.6(13)
H1 Mo1 H2 73(3)
C1 P1 Mo1 120.57(14)
C7 P1 Mo1 115.39(13)
C7 P1 C1 103.13(18)
C22 P1 Mo1 110.58(13)
C22 P1 C1 100.53(18)
C22 P1 C7 104.60(19)
C9 P2 Mo1 112.86(13)
C9 P2 C10 104.55(18)
C9 P2 C16 104.97(18)
C10 P2 Mo1 113.56(12)
C16 P2 Mo1 117.93(13)
C16 P2 C10 101.49(17)
C2 C1 P1 123.1(3)
C6 C1 P1 117.3(3)
C6 C1 C2 119.5(4)
C1 C2 H7 120.5
C1 C2 C3 119.0(4)
C3 C2 H7 120.5
C2 C3 H3 119.7
C4 C3 C2 120.6(5)
C4 C3 H3 119.7
C3 C4 H4 119.8
C5 C4 C3 120.3(4)
C5 C4 H4 119.8
C4 C5 H5 119.8
C4 C5 C6 120.3(5)
C6 C5 H5 119.8
C1 C6 H6 119.9
C5 C6 C1 120.1(5)
C5 C6 H6 119.9
P1 C7 H7A 108.9
P1 C7 H7B 108.9
H7A C7 H7B 107.7
C8 C7 P1 113.3(3)
C8 C7 H7A 108.9
C8 C7 H7B 108.9
C7 C8 H8A 108.6
C7 C8 H8B 108.6
H8A C8 H8B 107.6
C9 C8 C7 114.4(3)
C9 C8 H8A 108.6
C9 C8 H8B 108.6
P2 C9 H9A 108.9
P2 C9 H9B 108.9
C8 C9 P2 113.3(3)
C8 C9 H9A 108.9
C8 C9 H9B 108.9
H9A C9 H9B 107.7
C11 C10 P2 118.2(3)
C11 C10 C15 119.0(4)
C15 C10 P2 122.8(3)
C10 C11 H11 119.7
C10 C11 C12 120.5(4)
C12 C11 H11 119.7
C11 C12 H12 119.9
C13 C12 C11 120.1(4)
C13 C12 H12 119.9
C12 C13 H13 120.2
C14 C13 C12 119.6(4)
C14 C13 H13 120.2
C13 C14 H14 119.7
C13 C14 C15 120.6(4)
C15 C14 H14 119.7
C10 C15 C14 120.1(4)
C10 C15 H15 120.0
C14 C15 H15 120.0
C17 C16 P2 121.7(3)
C21 C16 P2 120.3(3)
C21 C16 C17 117.8(4)
C16 C17 H17 119.7
C18 C17 C16 120.6(4)
C18 C17 H17 119.7
C17 C18 H18 119.6
C19 C18 C17 120.7(4)
C19 C18 H18 119.6
C18 C19 H19 120.4
C18 C19 C20 119.2(4)
C20 C19 H19 120.4
C19 C20 H20 119.7
C19 C20 C21 120.7(4)
C21 C20 H20 119.7
C16 C21 H21 119.5
C20 C21 C16 120.9(4)
C20 C21 H21 119.5
C23 C22 P1 118.6(3)
C27 C22 P1 123.0(3)
C27 C22 C23 118.3(4)
C22 C23 H23 119.4
C24 C23 C22 121.2(5)
C24 C23 H23 119.4
C23 C24 H24 120.3
C25 C24 C23 119.5(5)
C25 C24 H24 120.3
C24 C25 H25 119.6
C26 C25 C24 120.7(5)
C26 C25 H25 119.6
C25 C26 H26 120.1
C25 C26 C27 119.9(5)
C27 C26 H26 120.1
C22 C27 C26 120.4(5)
C22 C27 H27 119.8
C26 C27 H27 119.8
Mo1 C28 H28 123.5
C29 C28 Mo1 71.5(2)
C29 C28 H28 125.8
C32 C28 Mo1 70.9(2)
C32 C28 H28 125.8
C32 C28 C29 108.5(4)
Mo1 C29 H29 122.0
C28 C29 Mo1 73.3(2)
C28 C29 H29 126.2
C28 C29 C30 107.6(4)
C30 C29 Mo1 70.2(2)
C30 C29 H29 126.2
Mo1 C30 H30 120.3
C29 C30 Mo1 73.8(2)
C29 C30 H30 126.3
C29 C30 C31 107.5(4)
C31 C30 Mo1 71.4(2)
C31 C30 H30 126.3
Mo1 C31 H31 120.1
C30 C31 Mo1 72.1(2)
C30 C31 H31 125.8
C32 C31 Mo1 73.8(2)
C32 C31 C30 108.4(4)
C32 C31 H31 125.8
Mo1 C32 H32 121.4
C28 C32 Mo1 73.8(2)
C28 C32 H32 126.0
C31 C32 Mo1 70.5(2)
C31 C32 C28 108.0(4)
C31 C32 H32 126.0
O1 C33 Mo1 179.4(4)
F3 C34 C35 120.0(4)
F3 C34 C54 120.8(4)
C54 C34 C35 119.2(4)
F2 C35 C34 120.4(4)
F2 C35 C36 120.3(4)
C34 C35 C36 119.3(4)
F1 C36 C35 115.3(4)
F1 C36 C37 120.7(3)
C37 C36 C35 124.0(4)
C36 C37 C55 113.2(4)
C36 C37 B1 126.9(4)
C55 C37 B1 119.6(4)
C39 C38 C56 112.7(3)
C39 C38 B1 127.7(3)
C56 C38 B1 118.9(3)
F16 C39 C38 120.2(3)
F16 C39 C40 115.3(3)
C40 C39 C38 124.5(4)
F17 C40 C39 120.4(4)
F17 C40 C41 119.7(4)
C41 C40 C39 119.9(4)
F18 C41 C40 121.4(4)
F18 C41 C57 119.7(4)
C40 C41 C57 118.9(4)
F8 C42 C43 121.1(4)
F8 C42 C47 118.7(4)
C43 C42 C47 120.2(4)
F7 C43 C42 120.3(4)
F7 C43 C44 120.0(4)
C42 C43 C44 119.7(4)
F6 C44 C43 115.2(4)
F6 C44 C45 121.9(4)
C43 C44 C45 122.9(4)
C44 C45 B1 126.4(3)
C46 C45 C44 114.3(4)
C46 C45 B1 118.7(3)
F10 C46 C45 119.6(3)
F10 C46 C47 116.1(4)
C47 C46 C45 124.4(4)
F9 C47 C42 120.1(4)
F9 C47 C46 121.3(4)
C42 C47 C46 118.6(4)
C49 C48 C53 112.5(3)
C49 C48 B1 127.2(3)
C53 C48 B1 119.7(3)
F11 C49 C48 121.1(3)
F11 C49 C50 114.4(3)
C50 C49 C48 124.6(3)
F12 C50 C49 120.8(3)
F12 C50 C51 119.5(3)
C51 C50 C49 119.7(4)
F13 C51 C50 120.5(4)
F13 C51 C52 121.0(4)
C52 C51 C50 118.5(4)
F14 C52 C51 119.5(4)
F14 C52 C53 120.6(4)
C51 C52 C53 120.0(4)
F15 C53 C48 118.8(3)
F15 C53 C52 116.5(3)
C52 C53 C48 124.7(4)
F4 C54 C34 120.3(4)
F4 C54 C55 120.1(4)
C34 C54 C55 119.7(4)
F5 C55 C37 119.6(3)
F5 C55 C54 115.8(4)
C54 C55 C37 124.5(4)
F20 C56 C38 119.6(3)
F20 C56 C57 115.8(3)
C57 C56 C38 124.6(4)
F19 C57 C41 120.2(4)
F19 C57 C56 120.5(4)
C56 C57 C41 119.3(4)
Cl1 C58 H58A 109.5
Cl1 C58 H58B 109.5
Cl2 C58 Cl1 110.7(3)
Cl2 C58 H58A 109.5
Cl2 C58 H58B 109.5
H58A C58 H58B 108.1
Cl3 C59 H59A 109.2
Cl3 C59 H59B 109.2
Cl4 C59 Cl3 112.2(5)
Cl4 C59 H59A 109.2
Cl4 C59 H59B 109.2
H59A C59 H59B 107.9
C37 B1 C38 113.4(3)
C37 B1 C45 114.2(3)
C37 B1 C48 101.7(3)
C38 B1 C45 100.2(3)
C48 B1 C38 115.4(3)
C48 B1 C45 112.6(3)

loop_
_geom_bond_atom_site_label_1
_geom_bond_atom_site_label_2
_geom_bond_distance
Mo1 P1 2.4735(10)
Mo1 P2 2.4826(10)
Mo1 C28 2.353(4)
Mo1 C29 2.329(4)
Mo1 C30 2.282(4)
Mo1 C31 2.273(4)
Mo1 C32 2.316(4)
Mo1 C33 1.966(4)
Mo1 H1 1.72(6)
Mo1 H2 1.68(2)
Cl1 C58 1.762(7)
Cl2 C58 1.730(7)
Cl3 C59 1.777(8)
Cl4 C59 1.709(8)
P1 C1 1.835(4)
P1 C7 1.831(4)
P1 C22 1.826(4)
P2 C9 1.820(4)
P2 C10 1.826(4)
P2 C16 1.823(4)
O1 C33 1.140(5)
F3 C34 1.349(5)
F18 C41 1.340(5)
F8 C42 1.352(5)
F7 C43 1.344(5)
F6 C44 1.341(5)
F10 C46 1.352(5)
F9 C47 1.333(5)
F11 C49 1.356(4)
F12 C50 1.344(4)
F13 C51 1.343(4)
F14 C52 1.350(4)
F15 C53 1.350(4)
F1 C36 1.352(5)
F4 C54 1.357(5)
F5 C55 1.353(5)
F20 C56 1.348(4)
F19 C57 1.347(5)
F17 C40 1.337(5)
F16 C39 1.347(4)
F2 C35 1.347(5)
C1 C2 1.395(6)
C1 C6 1.393(6)
C2 H7 0.9500
C2 C3 1.401(6)
C3 H3 0.9500
C3 C4 1.377(7)
C4 H4 0.9500
C4 C5 1.363(8)
C5 H5 0.9500
C5 C6 1.392(6)
C6 H6 0.9500
C7 H7A 0.9900
C7 H7B 0.9900
C7 C8 1.535(5)
C8 H8A 0.9900
C8 H8B 0.9900
C8 C9 1.528(5)
C9 H9A 0.9900
C9 H9B 0.9900
C10 C11 1.383(6)
C10 C15 1.383(6)
C11 H11 0.9500
C11 C12 1.388(6)
C12 H12 0.9500
C12 C13 1.376(7)
C13 H13 0.9500
C13 C14 1.369(7)
C14 H14 0.9500
C14 C15 1.391(6)
C15 H15 0.9500
C16 C17 1.394(6)
C16 C21 1.384(6)
C17 H17 0.9500
C17 C18 1.388(6)
C18 H18 0.9500
C18 C19 1.365(7)
C19 H19 0.9500
C19 C20 1.375(6)
C20 H20 0.9500
C20 C21 1.382(6)
C21 H21 0.9500
C22 C23 1.388(6)
C22 C27 1.388(6)
C23 H23 0.9500
C23 C24 1.380(6)
C24 H24 0.9500
C24 C25 1.370(8)
C25 H25 0.9500
C25 C26 1.370(9)
C26 H26 0.9500
C26 C27 1.389(7)
C27 H27 0.9500
C28 H28 0.9500
C28 C29 1.416(6)
C28 C32 1.416(6)
C29 H29 0.9500
C29 C30 1.425(6)
C30 H30 0.9500
C30 C31 1.426(6)
C31 H31 0.9500
C31 C32 1.404(6)
C32 H32 0.9500
C34 C35 1.369(7)
C34 C54 1.364(7)
C35 C36 1.392(6)
C36 C37 1.385(6)
C37 C55 1.387(6)
C37 B1 1.645(6)
C38 C39 1.394(5)
C38 C56 1.397(5)
C38 B1 1.651(6)
C39 C40 1.379(6)
C40 C41 1.367(6)
C41 C57 1.382(6)
C42 C43 1.359(6)
C42 C47 1.379(6)
C43 C44 1.390(6)
C44 C45 1.393(5)
C45 C46 1.384(6)
C45 B1 1.656(6)
C46 C47 1.379(6)
C48 C49 1.392(5)
C48 C53 1.394(5)
C48 B1 1.651(6)
C49 C50 1.380(5)
C50 C51 1.377(6)
C51 C52 1.369(6)
C52 C53 1.373(5)
C54 C55 1.374(6)
C56 C57 1.381(5)
C58 H58A 0.9900
C58 H58B 0.9900
C59 H59A 0.9900
C59 H59B 0.9900

loop_
_geom_torsion_atom_site_label_1
_geom_torsion_atom_site_label_2
_geom_torsion_atom_site_label_3
_geom_torsion_atom_site_label_4
_geom_torsion
Mo1 P1 C1 C2 -14.8(4)
Mo1 P1 C1 C6 163.6(3)
Mo1 P1 C7 C8 55.7(3)
Mo1 P1 C22 C23 -71.0(3)
Mo1 P1 C22 C27 107.1(4)
Mo1 P2 C9 C8 -61.9(3)
Mo1 P2 C10 C11 63.7(4)
Mo1 P2 C10 C15 -117.0(3)
Mo1 P2 C16 C17 151.7(3)
Mo1 P2 C16 C21 -33.7(4)
Mo1 C28 C29 C30 62.2(3)
Mo1 C28 C32 C31 -62.7(3)
Mo1 C29 C30 C31 63.9(3)
Mo1 C30 C31 C32 65.4(3)
Mo1 C31 C32 C28 64.8(3)
P1 C1 C2 C3 177.7(3)
P1 C1 C6 C5 -178.1(3)
P1 C7 C8 C9 -77.3(4)
P1 C22 C23 C24 177.6(4)
P1 C22 C27 C26 -177.0(4)
P2 C10 C11 C12 179.2(4)
P2 C10 C15 C14 -179.7(4)
P2 C16 C17 C18 176.6(4)
P2 C16 C21 C20 -175.4(4)
F3 C34 C35 F2 -1.0(7)
F3 C34 C35 C36 179.2(4)
F3 C34 C54 F4 0.4(6)
F3 C34 C54 C55 179.2(4)
F18 C41 C57 F19 -0.2(6)
F18 C41 C57 C56 -178.9(4)
F8 C42 C43 F7 -1.7(6)
F8 C42 C43 C44 -178.6(4)
F8 C42 C47 F9 -1.1(6)
F8 C42 C47 C46 178.8(4)
F7 C43 C44 F6 3.1(5)
F7 C43 C44 C45 -176.8(4)
F6 C44 C45 C46 179.4(3)
F6 C44 C45 B1 7.6(6)
F10 C46 C47 F9 -0.7(6)
F10 C46 C47 C42 179.4(3)
F11 C49 C50 F12 0.1(5)
F11 C49 C50 C51 178.9(3)
F12 C50 C51 F13 -1.5(6)
F12 C50 C51 C52 179.2(4)
F13 C51 C52 F14 0.2(6)
F13 C51 C52 C53 179.4(4)
F14 C52 C53 F15 1.8(6)
F14 C52 C53 C48 -177.8(4)
F1 C36 C37 C55 -177.2(3)
F1 C36 C37 B1 -2.8(6)
F4 C54 C55 F5 0.8(6)
F4 C54 C55 C37 -178.6(4)
F20 C56 C57 F19 -0.2(6)
F20 C56 C57 C41 178.5(4)
F17 C40 C41 F18 -1.1(7)
F17 C40 C41 C57 179.3(4)
F16 C39 C40 F17 1.9(6)
F16 C39 C40 C41 -177.9(4)
F2 C35 C36 F1 0.4(6)
F2 C35 C36 C37 -179.1(4)
C1 P1 C7 C8 -77.9(3)
C1 P1 C22 C23 57.5(4)
C1 P1 C22 C27 -124.4(4)
C1 C2 C3 C4 0.2(7)
C2 C1 C6 C5 0.4(6)
C2 C3 C4 C5 0.7(7)
C3 C4 C5 C6 -1.1(7)
C4 C5 C6 C1 0.5(7)
C6 C1 C2 C3 -0.7(6)
C7 P1 C1 C2 115.7(4)
C7 P1 C1 C6 -65.9(3)
C7 P1 C22 C23 164.2(3)
C7 P1 C22 C27 -17.7(4)
C7 C8 C9 P2 81.9(4)
C9 P2 C10 C11 -172.8(3)
C9 P2 C10 C15 6.4(4)
C9 P2 C16 C17 25.1(4)
C9 P2 C16 C21 -160.3(4)
C10 P2 C9 C8 174.2(3)
C10 P2 C16 C17 -83.6(4)
C10 P2 C16 C21 91.0(4)
C10 C11 C12 C13 0.5(8)
C11 C10 C15 C14 -0.4(7)
C11 C12 C13 C14 -0.4(8)
C12 C13 C14 C15 -0.1(8)
C13 C14 C15 C10 0.5(8)
C15 C10 C11 C12 -0.1(7)
C16 P2 C9 C8 67.8(3)
C16 P2 C10 C11 -63.9(4)
C16 P2 C10 C15 115.4(4)
C16 C17 C18 C19 -1.6(8)
C17 C16 C21 C20 -0.6(7)
C17 C18 C19 C20 0.1(8)
C18 C19 C20 C21 1.1(8)
C19 C20 C21 C16 -0.9(8)
C21 C16 C17 C18 1.9(7)
C22 P1 C1 C2 -136.4(4)
C22 P1 C1 C6 42.0(4)
C22 P1 C7 C8 177.4(3)
C22 C23 C24 C25 -0.5(7)
C23 C22 C27 C26 1.1(7)
C23 C24 C25 C26 1.2(8)
C24 C25 C26 C27 -0.6(8)
C25 C26 C27 C22 -0.5(8)
C27 C22 C23 C24 -0.6(7)
C28 C29 C30 Mo1 -64.3(3)
C28 C29 C30 C31 -0.3(4)
C29 C28 C32 Mo1 62.0(3)
C29 C28 C32 C31 -0.7(5)
C29 C30 C31 Mo1 -65.5(3)
C29 C30 C31 C32 -0.1(5)
C30 C31 C32 Mo1 -64.3(3)
C30 C31 C32 C28 0.5(5)
C32 C28 C29 Mo1 -61.6(3)
C32 C28 C29 C30 0.6(5)
C34 C35 C36 F1 -179.8(4)
C34 C35 C36 C37 0.8(7)
C34 C54 C55 F5 -178.1(4)
C34 C54 C55 C37 2.5(7)
C35 C34 C54 F4 -178.0(4)
C35 C34 C54 C55 0.9(7)
C35 C36 C37 C55 2.2(6)
C35 C36 C37 B1 176.6(4)
C36 C37 C55 F5 176.7(3)
C36 C37 C55 C54 -3.9(6)
C36 C37 B1 C38 21.0(5)
C36 C37 B1 C45 135.0(4)
C36 C37 B1 C48 -103.5(4)
C38 C39 C40 F17 -180.0(4)
C38 C39 C40 C41 0.2(7)
C38 C56 C57 F19 -178.4(4)
C38 C56 C57 C41 0.3(6)
C39 C38 C56 F20 -179.1(3)
C39 C38 C56 C57 -1.0(6)
C39 C38 B1 C37 -135.2(4)
C39 C38 B1 C45 102.8(4)
C39 C38 B1 C48 -18.4(5)
C39 C40 C41 F18 178.7(4)
C39 C40 C41 C57 -0.9(7)
C40 C41 C57 F19 179.4(4)
C40 C41 C57 C56 0.6(6)
C42 C43 C44 F6 180.0(4)
C42 C43 C44 C45 0.1(6)
C43 C42 C47 F9 179.8(4)
C43 C42 C47 C46 -0.2(6)
C43 C44 C45 C46 -0.7(6)
C43 C44 C45 B1 -172.5(4)
C44 C45 C46 F10 -178.9(3)
C44 C45 C46 C47 0.9(6)
C44 C45 B1 C37 -20.8(5)
C44 C45 B1 C38 100.7(4)
C44 C45 B1 C48 -136.1(4)
C45 C46 C47 F9 179.5(4)
C45 C46 C47 C42 -0.4(6)
C46 C45 B1 C37 167.7(3)
C46 C45 B1 C38 -70.8(4)
C46 C45 B1 C48 52.4(5)
C47 C42 C43 F7 177.3(4)
C47 C42 C43 C44 0.4(6)
C48 C49 C50 F12 -179.8(4)
C48 C49 C50 C51 -1.1(6)
C49 C48 C53 F15 177.0(3)
C49 C48 C53 C52 -3.4(6)
C49 C48 B1 C37 -100.5(4)
C49 C48 B1 C38 136.3(4)
C49 C48 B1 C45 22.1(5)
C49 C50 C51 F13 179.7(3)
C49 C50 C51 C52 0.5(6)
C50 C51 C52 F14 179.5(4)
C50 C51 C52 C53 -1.4(6)
C51 C52 C53 F15 -177.3(4)
C51 C52 C53 C48 3.1(6)
C53 C48 C49 F11 -177.6(3)
C53 C48 C49 C50 2.4(6)
C53 C48 B1 C37 69.9(4)
C53 C48 B1 C38 -53.3(5)
C53 C48 B1 C45 -167.5(3)
C54 C34 C35 F2 177.4(4)
C54 C34 C35 C36 -2.4(7)
C55 C37 B1 C38 -165.0(3)
C55 C37 B1 C45 -51.0(5)
C55 C37 B1 C48 70.5(4)
C56 C38 C39 F16 178.7(3)
C56 C38 C39 C40 0.7(6)
C56 C38 B1 C37 55.1(5)
C56 C38 B1 C45 -67.0(4)
C56 C38 B1 C48 171.8(3)
B1 C37 C55 F5 1.9(5)
B1 C37 C55 C54 -178.7(4)
B1 C38 C39 F16 8.4(6)
B1 C38 C39 C40 -169.6(4)
B1 C38 C56 F20 -7.8(5)
B1 C38 C56 C57 170.3(4)
B1 C45 C46 F10 -6.4(5)
B1 C45 C46 C47 173.4(4)
B1 C48 C49 F11 -6.6(6)
B1 C48 C49 C50 173.3(4)
B1 C48 C53 F15 5.3(5)
B1 C48 C53 C52 -175.1(4)
